data_4319726
loop_
_publ_author_name
Evenson
'Peter K. Dorhout'

_publ_section_title
;
 Thiophosphate Phase Diagrams Developed in Conjunction with the Synthesis
 of the New Compounds KLaP2S6, K2La(P2S6)1/2(PS4), K3La(PS4)2,
 K4La0.67(PS4)2, K9-xLa1+x/3(PS4)4 (x = 0.5), K4Eu(PS4)2, and KEuPS4
;
_journal_name_full 'Inorganic Chemistry'
_journal_page_first 2884
_journal_page_last 2891
_journal_paper_doi 10.1021/ic000596r
_journal_volume 40
_journal_year 2001
_chemical_formula_sum 'Eu K4 P2 S8'
_chemical_formula_weight 626.78
_chemical_name_systematic
; 
 ? 
;
_space_group_IT_number 72
_symmetry_cell_setting orthorhombic
_symmetry_space_group_name_Hall '-I 2 2c'
_symmetry_space_group_name_H-M 'I b a m'
_atom_sites_solution_hydrogens geom
_atom_sites_solution_primary direct
_atom_sites_solution_secondary difmap
_audit_creation_method SHELXL
_cell_angle_alpha 90.00
_cell_angle_beta 90.00
_cell_angle_gamma 90.00
_cell_formula_units_Z 4
_cell_length_a 18.293(51)
_cell_length_b 8.813(15)
_cell_length_c 9.741(10)
_cell_measurement_temperature 168(2)
_cell_volume 1570(5)
_computing_cell_refinement 'Bruker SMART'
_computing_data_collection 'Bruker SMART'
_computing_data_reduction 'Bruker SAINT'
_computing_molecular_graphics 'Bruker SHELXTL'
_computing_publication_material 'Bruker SHELXTL'
_computing_structure_refinement 'SHELXL-93 (Sheldrick, 1993)'
_computing_structure_solution 'SHELXS-86 (Sheldrick, 1990)'
_diffrn_ambient_temperature 168(2)
_diffrn_measurement_device 'Bruker CCD'
_diffrn_measurement_method '\w scans'
_diffrn_radiation_monochromator graphite
_diffrn_radiation_source 'fine-focus sealed tube'
_diffrn_radiation_type MoK\a
_diffrn_radiation_wavelength 0.71073
_diffrn_reflns_av_R_equivalents 0.0893
_diffrn_reflns_av_sigmaI/netI 0.0676
_diffrn_reflns_limit_h_max 22
_diffrn_reflns_limit_h_min -24
_diffrn_reflns_limit_k_max 10
_diffrn_reflns_limit_k_min -11
_diffrn_reflns_limit_l_max 11
_diffrn_reflns_limit_l_min -12
_diffrn_reflns_number 4965
_diffrn_reflns_theta_max 28.24
_diffrn_reflns_theta_min 2.23
_exptl_absorpt_coefficient_mu 6.285
_exptl_absorpt_correction_type SADABS
_exptl_crystal_colour 'dark brown'
_exptl_crystal_density_diffrn 2.651
_exptl_crystal_description plate
_exptl_crystal_F_000 1188
_exptl_crystal_size_max 0.03
_exptl_crystal_size_mid 0.09
_exptl_crystal_size_min 0.09
_refine_diff_density_max 1.340
_refine_diff_density_min -1.442
_refine_diff_density_rms 0.318
_refine_ls_extinction_method none
_refine_ls_goodness_of_fit_all 1.131
_refine_ls_goodness_of_fit_obs 1.148
_refine_ls_matrix_type full
_refine_ls_number_parameters 42
_refine_ls_number_reflns 1019
_refine_ls_number_restraints 0
_refine_ls_restrained_S_all 1.135
_refine_ls_restrained_S_obs 1.148
_refine_ls_R_factor_all 0.0825
_refine_ls_R_factor_obs 0.0495
_refine_ls_shift/esd_max 0.000
_refine_ls_shift/esd_mean 0.000
_refine_ls_structure_factor_coef Fsqd
_refine_ls_weighting_details 'w=1/[\s^2^(Fo^2^)+(0.0417P)^2^+42.0000P] where P=(Fo^2^+2Fc^2^)/3'
_refine_ls_weighting_scheme calc
_refine_ls_wR_factor_all 0.1218
_refine_ls_wR_factor_obs 0.1055
_reflns_number_observed 757
_reflns_number_total 1020
_reflns_observed_criterion >2sigma(I)
_cod_data_source_file ic000596r_6.cif
_cod_data_source_block K4Eu(PS4)2
_cod_depositor_comments
;
The following automatic conversions were performed:

'_symmetry_cell_setting' value 'Orthorhombic' changed to
'orthorhombic' according to the built-in table from CIF Core
dictionary named 'cif_core.dic' version 2.4.1 from 2010-06-29.

Automatic conversion script
Id: cif_fix_values 1646 2011-03-28 12:23:43Z adriana 

The following automatic conversions were performed:

'_refine_ls_weighting_scheme' value 'calc
w=1/[\s^2^(Fo^2^)+(0.0417P)^2^+42.0000P] where P=(Fo^2^+2Fc^2^)/3'
was changed to 'calc'. New tag '_refine_ls_weighting_details' was
created. The value of the new tag was set to
'w=1/[\s^2^(Fo^2^)+(0.0417P)^2^+42.0000P] where P=(Fo^2^+2Fc^2^)/3'.

Automatic conversion script
Id: cif_fix_values 3143 2015-03-26 13:38:13Z robertas 
;
_cod_original_cell_volume 1570.4(54)
_cod_database_code 4319726

loop_
_symmetry_equiv_pos_as_xyz
'x, y, z'
'-x, -y, z'
'-x+1/2, y+1/2, -z'
'x+1/2, -y+1/2, -z'
'x+1/2, y+1/2, z+1/2'
'-x+1/2, -y+1/2, z+1/2'
'-x+1, y+1, -z+1/2'
'x+1, -y+1, -z+1/2'
'-x, -y, -z'
'x, y, -z'
'x-1/2, -y-1/2, z'
'-x-1/2, y-1/2, z'
'-x+1/2, -y+1/2, -z+1/2'
'x+1/2, y+1/2, -z+1/2'
'x, -y, z+1/2'
'-x, y, z+1/2'

loop_
_atom_site_aniso_label
_atom_site_aniso_U_11
_atom_site_aniso_U_22
_atom_site_aniso_U_33
_atom_site_aniso_U_23
_atom_site_aniso_U_13
_atom_site_aniso_U_12
Eu1 0.0128(4) 0.0115(4) 0.0112(4) 0.000 0.000 0.000
P1 0.0060(14) 0.0047(13) 0.0082(14) 0.000 0.000 -0.0015(11)
S1 0.0075(14) 0.007(2) 0.024(2) 0.000 0.000 -0.0010(11)
S2 0.0216(12) 0.0103(11) 0.0079(10) -0.0022(8) -0.0022(9) -0.0011(9)
S3 0.009(2) 0.0109(15) 0.020(2) 0.000 0.000 0.0023(12)
K1 0.029(2) 0.0170(14) 0.0129(13) 0.0045(13) 0.000 0.000
K2 0.023(2) 0.0091(14) 0.0129(13) 0.000 0.000 -0.0042(11)

loop_
_atom_site_label
_atom_site_type_symbol
_atom_site_fract_x
_atom_site_fract_y
_atom_site_fract_z
_atom_site_U_iso_or_equiv
_atom_site_thermal_displace_type
_atom_site_occupancy
_atom_site_calc_flag
_atom_site_refinement_flags
_atom_site_disorder_group
Eu1 Eu 0.5000 0.0000 0.2500 0.0118(3) Uani 1 d S .
P1 P 0.3714(2) 0.2053(3) 0.0000 0.0063(6) Uani 1 d S .
S1 S 0.3941(2) 0.0238(3) 0.5000 0.0129(7) Uani 1 d S .
S2 S 0.41940(13) 0.2982(3) 0.1695(2) 0.0133(5) Uani 1 d . .
S3 S 0.2615(2) 0.2463(4) 0.0000 0.0131(7) Uani 1 d S .
K1 K 0.2575(2) 0.0000 0.2500 0.0197(6) Uani 1 d S .
K2 K 0.5833(2) -0.3763(3) 0.5000 0.0150(6) Uani 1 d S .

loop_
_atom_type_symbol
_atom_type_description
_atom_type_scat_dispersion_real
_atom_type_scat_dispersion_imag
_atom_type_scat_source
P P 0.1023 0.0942 'International Tables Vol C Tables 4.2.6.8 and 6.1.1.4'
S S 0.1246 0.1234 'International Tables Vol C Tables 4.2.6.8 and 6.1.1.4'
K K 0.2009 0.2494 'International Tables Vol C Tables 4.2.6.8 and 6.1.1.4'
Eu Eu -0.1578 3.6682 'International Tables Vol C Tables 4.2.6.8 and 6.1.1.4'

loop_
_geom_angle_atom_site_label_1
_geom_angle_atom_site_label_2
_geom_angle_atom_site_label_3
_geom_angle
_geom_angle_site_symmetry_1
_geom_angle_site_symmetry_3
_geom_angle_publ_flag
S2 Eu1 S2 123.5(2) 7_545 2_655 ?
S2 Eu1 S2 64.9(2) 7_545 . ?
S2 Eu1 S2 150.82(9) 2_655 . ?
S2 Eu1 S2 150.82(9) 7_545 8_445 ?
S2 Eu1 S2 64.9(2) 2_655 8_445 ?
S2 Eu1 S2 123.5(2) . 8_445 ?
S2 Eu1 S1 81.12(11) 7_545 7_545 ?
S2 Eu1 S1 64.28(10) 2_655 7_545 ?
S2 Eu1 S1 92.33(12) . 7_545 ?
S2 Eu1 S1 123.21(9) 8_445 7_545 ?
S2 Eu1 S1 64.28(10) 7_545 9_656 ?
S2 Eu1 S1 81.12(11) 2_655 9_656 ?
S2 Eu1 S1 123.21(9) . 9_656 ?
S2 Eu1 S1 92.33(12) 8_445 9_656 ?
S1 Eu1 S1 103.2(2) 7_545 9_656 ?
S2 Eu1 S1 92.33(12) 7_545 . ?
S2 Eu1 S1 123.21(9) 2_655 . ?
S2 Eu1 S1 81.12(11) . . ?
S2 Eu1 S1 64.28(10) 8_445 . ?
S1 Eu1 S1 172.28(11) 7_545 . ?
S1 Eu1 S1 77.3(2) 9_656 . ?
S2 Eu1 S1 123.21(9) 7_545 15_554 ?
S2 Eu1 S1 92.33(12) 2_655 15_554 ?
S2 Eu1 S1 64.27(10) . 15_554 ?
S2 Eu1 S1 81.12(11) 8_445 15_554 ?
S1 Eu1 S1 77.3(2) 7_545 15_554 ?
S1 Eu1 S1 172.28(11) 9_656 15_554 ?
S1 Eu1 S1 103.2(2) . 15_554 ?
S2 Eu1 K2 48.51(8) 7_545 15_554 ?
S2 Eu1 K2 109.49(13) 2_655 15_554 ?
S2 Eu1 K2 52.17(14) . 15_554 ?
S2 Eu1 K2 160.42(5) 8_445 15_554 ?
S1 Eu1 K2 45.58(8) 7_545 15_554 ?
S1 Eu1 K2 105.58(12) 9_656 15_554 ?
S1 Eu1 K2 126.74(9) . 15_554 ?
S1 Eu1 K2 80.40(11) 15_554 15_554 ?
S2 Eu1 K2 52.17(14) 7_545 9_656 ?
S2 Eu1 K2 160.42(5) 2_655 9_656 ?
S2 Eu1 K2 48.51(8) . 9_656 ?
S2 Eu1 K2 109.49(13) 8_445 9_656 ?
S1 Eu1 K2 126.74(9) 7_545 9_656 ?
S1 Eu1 K2 80.40(11) 9_656 9_656 ?
S1 Eu1 K2 45.58(8) . 9_656 ?
S1 Eu1 K2 105.58(12) 15_554 9_656 ?
K2 Eu1 K2 81.80(13) 15_554 9_656 ?
S2 Eu1 K2 109.49(13) 7_545 . ?
S2 Eu1 K2 48.51(8) 2_655 . ?
S2 Eu1 K2 160.42(5) . . ?
S2 Eu1 K2 52.17(14) 8_445 . ?
S1 Eu1 K2 105.58(12) 7_545 . ?
S1 Eu1 K2 45.58(8) 9_656 . ?
S1 Eu1 K2 80.40(11) . . ?
S1 Eu1 K2 126.74(9) 15_554 . ?
K2 Eu1 K2 139.37(13) 15_554 . ?
K2 Eu1 K2 112.57(10) 9_656 . ?
S2 Eu1 K2 160.42(5) 7_545 7_545 ?
S2 Eu1 K2 52.17(14) 2_655 7_545 ?
S2 Eu1 K2 109.49(13) . 7_545 ?
S2 Eu1 K2 48.51(8) 8_445 7_545 ?
S1 Eu1 K2 80.40(11) 7_545 7_545 ?
S1 Eu1 K2 126.74(9) 9_656 7_545 ?
S1 Eu1 K2 105.58(12) . 7_545 ?
S1 Eu1 K2 45.58(8) 15_554 7_545 ?
K2 Eu1 K2 112.57(10) 15_554 7_545 ?
K2 Eu1 K2 139.37(13) 9_656 7_545 ?
K2 Eu1 K2 81.79(13) . 7_545 ?
S2 P1 S2 108.0(2) . 10 ?
S2 P1 S3 110.64(15) . . ?
S2 P1 S3 110.64(15) 10 . ?
S2 P1 S1 107.83(14) . 15_554 ?
S2 P1 S1 107.83(14) 10 15_554 ?
S3 P1 S1 111.8(2) . 15_554 ?
S2 P1 K1 84.58(13) . . ?
S2 P1 K1 167.38(12) 10 . ?
S3 P1 K1 61.95(13) . . ?
S1 P1 K1 68.44(12) 15_554 . ?
S2 P1 K1 167.38(12) . 10 ?
S2 P1 K1 84.58(14) 10 10 ?
S3 P1 K1 61.95(13) . 10 ?
S1 P1 K1 68.44(12) 15_554 10 ?
K1 P1 K1 82.86(14) . 10 ?
S2 P1 K2 60.95(10) . 7 ?
S2 P1 K2 60.95(10) 10 7 ?
S3 P1 K2 92.5(2) . 7 ?
S1 P1 K2 155.7(2) 15_554 7 ?
K1 P1 K2 127.15(7) . 7 ?
K1 P1 K2 127.15(7) 10 7 ?
P1 S1 Eu1 93.39(10) 15 9_656 ?
P1 S1 Eu1 93.39(10) 15 . ?
Eu1 S1 Eu1 102.7(2) 9_656 . ?
P1 S1 K2 176.0(2) 15 9_656 ?
Eu1 S1 K2 89.12(8) 9_656 9_656 ?
Eu1 S1 K2 89.12(8) . 9_656 ?
P1 S1 K1 78.30(9) 15 . ?
Eu1 S1 K1 169.72(9) 9_656 . ?
Eu1 S1 K1 84.0(2) . . ?
K2 S1 K1 98.87(8) 9_656 . ?
P1 S1 K1 78.30(9) 15 10_556 ?
Eu1 S1 K1 84.0(2) 9_656 10_556 ?
Eu1 S1 K1 169.72(9) . 10_556 ?
K2 S1 K1 98.87(8) 9_656 10_556 ?
K1 S1 K1 88.3(2) . 10_556 ?
P1 S2 Eu1 93.96(15) . . ?
P1 S2 K2 150.26(15) . 9_656 ?
Eu1 S2 K2 86.39(9) . 9_656 ?
P1 S2 K2 86.44(14) . 7 ?
Eu1 S2 K2 149.77(12) . 7 ?
K2 S2 K2 107.83(10) 9_656 7 ?
P1 S2 K2 93.8(2) . 15_554 ?
Eu1 S2 K2 83.05(14) . 15_554 ?
K2 S2 K2 115.71(10) 9_656 15_554 ?
K2 S2 K2 66.78(11) 7 15_554 ?
P1 S2 K1 89.3(2) . 13 ?
Eu1 S2 K1 138.70(8) . 13 ?
K2 S2 K1 71.68(8) 9_656 13 ?
K2 S2 K1 71.50(9) 7 13 ?
K2 S2 K1 137.86(13) 15_554 13 ?
P1 S3 K1 84.53(11) . . ?
P1 S3 K1 84.53(11) . 10 ?
K1 S3 K1 96.55(14) . 10 ?
P1 S3 K1 102.83(12) . 13 ?
K1 S3 K1 84.16(11) . 13 ?
K1 S3 K1 172.64(10) 10 13 ?
P1 S3 K1 102.83(12) . 6_554 ?
K1 S3 K1 172.64(10) . 6_554 ?
K1 S3 K1 84.16(11) 10 6_554 ?
K1 S3 K1 94.20(14) 13 6_554 ?
P1 S3 K2 151.5(2) . 5_454 ?
K1 S3 K2 76.67(9) . 5_454 ?
K1 S3 K2 76.67(9) 10 5_454 ?
K1 S3 K2 96.43(10) 13 5_454 ?
K1 S3 K2 96.43(10) 6_554 5_454 ?
S3 K1 S3 177.41(15) . 15 ?
S3 K1 S3 95.84(11) . 13 ?
S3 K1 S3 84.44(11) 15 13 ?
S3 K1 S3 84.44(11) . 3_545 ?
S3 K1 S3 95.84(11) 15 3_545 ?
S3 K1 S3 167.98(15) 13 3_545 ?
S3 K1 S1 60.25(9) . 15_554 ?
S3 K1 S1 117.64(11) 15 15_554 ?
S3 K1 S1 128.73(11) 13 15_554 ?
S3 K1 S1 61.58(11) 3_545 15_554 ?
S3 K1 S1 117.63(11) . . ?
S3 K1 S1 60.25(9) 15 . ?
S3 K1 S1 61.58(11) 13 . ?
S3 K1 S1 128.73(11) 3_545 . ?
S1 K1 S1 88.7(2) 15_554 . ?
S3 K1 P1 143.90(14) . 15 ?
S3 K1 P1 33.52(10) 15 15 ?
S3 K1 P1 84.56(11) 13 15 ?
S3 K1 P1 102.32(11) 3_545 15 ?
S1 K1 P1 91.5(2) 15_554 15 ?
S1 K1 P1 33.26(9) . 15 ?
S3 K1 P1 33.52(10) . . ?
S3 K1 P1 143.90(14) 15 . ?
S3 K1 P1 102.32(11) 13 . ?
S3 K1 P1 84.56(11) 3_545 . ?
S1 K1 P1 33.26(9) 15_554 . ?
S1 K1 P1 91.5(2) . . ?
P1 K1 P1 111.0(2) 15 . ?
S3 K1 S2 82.02(9) . 13 ?
S3 K1 S2 100.24(10) 15 13 ?
S3 K1 S2 56.02(9) 13 13 ?
S3 K1 S2 112.30(13) 3_545 13 ?
S1 K1 S2 141.80(9) 15_554 13 ?
S1 K1 S2 116.08(14) . 13 ?
P1 K1 S2 125.41(10) 15 13 ?
P1 K1 S2 113.03(13) . 13 ?
S3 K1 S2 100.24(10) . 12_655 ?
S3 K1 S2 82.01(9) 15 12_655 ?
S3 K1 S2 112.30(13) 13 12_655 ?
S3 K1 S2 56.02(9) 3_545 12_655 ?
S1 K1 S2 116.08(14) 15_554 12_655 ?
S1 K1 S2 141.80(9) . 12_655 ?
P1 K1 S2 113.03(13) 15 12_655 ?
P1 K1 S2 125.41(10) . 12_655 ?
S2 K1 S2 62.0(2) 13 12_655 ?
S3 K1 K2 53.53(10) . 5_454 ?
S3 K1 K2 128.98(12) 15 5_454 ?
S3 K1 K2 99.93(10) 13 5_454 ?
S3 K1 K2 70.55(9) 3_545 5_454 ?
S1 K1 K2 99.0(2) 15_554 5_454 ?
S1 K1 K2 160.14(7) . 5_454 ?
P1 K1 K2 161.93(8) 15 5_454 ?
P1 K1 K2 85.3(2) . 5_454 ?
S2 K1 K2 48.77(11) 13 5_454 ?
S2 K1 K2 49.04(13) 12_655 5_454 ?
S3 K1 K2 128.98(12) . 11 ?
S3 K1 K2 53.53(10) 15 11 ?
S3 K1 K2 70.55(9) 13 11 ?
S3 K1 K2 99.93(10) 3_545 11 ?
S1 K1 K2 160.14(7) 15_554 11 ?
S1 K1 K2 99.0(2) . 11 ?
P1 K1 K2 85.3(2) 15 11 ?
P1 K1 K2 161.93(8) . 11 ?
S2 K1 K2 49.04(13) 13 11 ?
S2 K1 K2 48.76(11) 12_655 11 ?
K2 K1 K2 79.9(2) 5_454 11 ?
S1 K2 S2 78.15(6) 9_656 9_656 ?
S1 K2 S2 78.15(6) 9_656 2_655 ?
S2 K2 S2 155.80(13) 9_656 2_655 ?
S1 K2 S2 149.43(7) 9_656 7_535 ?
S2 K2 S2 131.96(9) 9_656 7_535 ?
S2 K2 S2 72.14(10) 2_655 7_535 ?
S1 K2 S2 149.43(7) 9_656 16_645 ?
S2 K2 S2 72.14(10) 9_656 16_645 ?
S2 K2 S2 131.96(9) 2_655 16_645 ?
S2 K2 S2 59.83(13) 7_535 16_645 ?
S1 K2 S3 64.08(10) 9_656 5_545 ?
S2 K2 S3 87.04(7) 9_656 5_545 ?
S2 K2 S3 87.04(7) 2_655 5_545 ?
S2 K2 S3 106.65(11) 7_535 5_545 ?
S2 K2 S3 106.65(11) 16_645 5_545 ?
S1 K2 S2 85.30(10) 9_656 8_445 ?
S2 K2 S2 114.11(11) 9_656 8_445 ?
S2 K2 S2 58.91(10) 2_655 8_445 ?
S2 K2 S2 85.55(9) 7_535 8_445 ?
S2 K2 S2 113.21(11) 16_645 8_445 ?
S3 K2 S2 138.87(13) 5_545 8_445 ?
S1 K2 S2 85.30(10) 9_656 15 ?
S2 K2 S2 58.91(10) 9_656 15 ?
S2 K2 S2 114.11(11) 2_655 15 ?
S2 K2 S2 113.21(11) 7_535 15 ?
S2 K2 S2 85.55(9) 16_645 15 ?
S3 K2 S2 138.87(13) 5_545 15 ?
S2 K2 S2 56.4(2) 8_445 15 ?
S1 K2 K2 133.2(2) 9_656 9_646 ?
S2 K2 K2 96.30(7) 9_656 9_646 ?
S2 K2 K2 96.30(7) 2_655 9_646 ?
S2 K2 K2 58.91(11) 7_535 9_646 ?
S2 K2 K2 58.91(11) 16_645 9_646 ?
S3 K2 K2 162.73(15) 5_545 9_646 ?
S2 K2 K2 54.30(15) 8_445 9_646 ?
S2 K2 K2 54.30(15) 15 9_646 ?
S1 K2 P1 159.72(13) 9_656 7_535 ?
S2 K2 P1 101.96(7) 9_656 7_535 ?
S2 K2 P1 101.96(7) 2_655 7_535 ?
S2 K2 P1 32.62(7) 7_535 7_535 ?
S2 K2 P1 32.62(7) 16_645 7_535 ?
S3 K2 P1 95.65(14) 5_545 7_535 ?
S2 K2 P1 112.39(8) 8_445 7_535 ?
S2 K2 P1 112.39(8) 15 7_535 ?
K2 K2 P1 67.1(2) 9_646 7_535 ?
S1 K2 K1 99.12(9) 9_656 5_545 ?
S2 K2 K1 59.56(9) 9_656 5_545 ?
S2 K2 K1 129.72(12) 2_655 5_545 ?
S2 K2 K1 94.37(10) 7_535 5_545 ?
S2 K2 K1 59.46(8) 16_645 5_545 ?
S3 K2 K1 49.80(12) 5_545 5_545 ?
S2 K2 K1 170.85(7) 8_445 5_545 ?
S2 K2 K1 115.67(15) 15 5_545 ?
K2 K2 K1 118.1(2) 9_646 5_545 ?
P1 K2 K1 64.90(6) 7_535 5_545 ?
S1 K2 K1 99.12(9) 9_656 14_545 ?
S2 K2 K1 129.72(12) 9_656 14_545 ?
S2 K2 K1 59.56(9) 2_655 14_545 ?
S2 K2 K1 59.46(8) 7_535 14_545 ?
S2 K2 K1 94.37(10) 16_645 14_545 ?
S3 K2 K1 49.80(12) 5_545 14_545 ?
S2 K2 K1 115.67(15) 8_445 14_545 ?
S2 K2 K1 170.85(7) 15 14_545 ?
K2 K2 K1 118.1(2) 9_646 14_545 ?
P1 K2 K1 64.90(6) 7_535 14_545 ?
K1 K2 K1 71.7(2) 5_545 14_545 ?

loop_
_geom_bond_atom_site_label_1
_geom_bond_atom_site_label_2
_geom_bond_distance
_geom_bond_site_symmetry_2
_geom_bond_publ_flag
Eu1 S2 3.113(5) 7_545 ?
Eu1 S2 3.114(5) 2_655 ?
Eu1 S2 3.114(5) . ?
Eu1 S2 3.114(5) 8_445 ?
Eu1 S1 3.119(4) 7_545 ?
Eu1 S1 3.119(4) 9_656 ?
Eu1 S1 3.119(4) . ?
Eu1 S1 3.119(4) 15_554 ?
Eu1 K2 4.387(5) 15_554 ?
Eu1 K2 4.387(5) 9_656 ?
Eu1 K2 4.387(5) . ?
Eu1 K2 4.387(5) 7_545 ?
P1 S2 2.041(3) . ?
P1 S2 2.041(3) 10 ?
P1 S3 2.042(7) . ?
P1 S1 2.062(5) 15_554 ?
P1 K1 3.680(5) . ?
P1 K1 3.680(5) 10 ?
P1 K2 3.779(7) 7 ?
S1 P1 2.062(5) 15 ?
S1 Eu1 3.119(4) 9_656 ?
S1 K2 3.134(7) 9_656 ?
S1 K1 3.495(6) . ?
S1 K1 3.495(6) 10_556 ?
S2 K2 3.293(4) 9_656 ?
S2 K2 3.310(5) 7 ?
S2 K2 3.491(8) 15_554 ?
S2 K1 3.775(9) 13 ?
S3 K1 3.263(4) . ?
S3 K1 3.263(4) 10 ?
S3 K1 3.324(4) 13 ?
S3 K1 3.324(4) 6_554 ?
S3 K2 3.435(10) 5_454 ?
K1 S3 3.263(4) 15 ?
K1 S3 3.324(4) 13 ?
K1 S3 3.324(4) 3_545 ?
K1 S1 3.495(6) 15_554 ?
K1 P1 3.680(5) 15 ?
K1 S2 3.775(9) 13 ?
K1 S2 3.775(9) 12_655 ?
K1 K2 4.157(8) 5_454 ?
K1 K2 4.157(8) 11 ?
K2 S1 3.134(7) 9_656 ?
K2 S2 3.293(4) 9_656 ?
K2 S2 3.293(4) 2_655 ?
K2 S2 3.310(5) 7_535 ?
K2 S2 3.310(5) 16_645 ?
K2 S3 3.435(10) 5_545 ?
K2 S2 3.491(8) 8_445 ?
K2 S2 3.491(8) 15 ?
K2 K2 3.746(9) 9_646 ?
K2 P1 3.779(7) 7_535 ?
K2 K1 4.157(8) 5_545 ?
K2 K1 4.157(8) 14_545 ?
